data_7201356
loop_
_publ_author_name
'Neumann, Marcus Aurelius'
'Perrin, Marc-Antoine'

_publ_section_title
;
 Can crystal structure prediction guide experimentalists to a new
 polymorph of paracetamol?
;
_journal_issue 11
_journal_name_full CrystEngComm
_journal_page_first 2475
_journal_paper_doi 10.1039/b909819d
_journal_volume 11
_journal_year 2009
_space_group_IT_number 15
_symmetry_cell_setting monoclinic
_symmetry_Int_Tables_number 15
_symmetry_space_group_name_Hall '-C 2yc'
_symmetry_space_group_name_H-M 'C 1 2/c 1'
_cell_angle_alpha 90.000000
_cell_angle_beta 84.282018
_cell_angle_gamma 90.000000
_cell_length_a 29.880105
_cell_length_b 8.678994
_cell_length_c 11.565332
_cell_volume 2984.306
_cod_data_source_file b909819d.txt
_cod_data_source_block 8
_cod_original_sg_symbol_H-M 'C 2/c'
_cod_struct_determination_method theoretical
_cod_database_code 7201356

loop_
_symmetry_equiv_pos_site_id
_symmetry_equiv_pos_as_xyz
1 x,y,z
2 -x,y,-z+1/2
3 -x,-y,-z
4 x,-y,z+1/2
5 x+1/2,y+1/2,z
6 -x+1/2,y+1/2,-z+1/2
7 -x+1/2,-y+1/2,-z
8 x+1/2,-y+1/2,z+1/2

loop_
_atom_site_label
_atom_site_type_symbol
_atom_site_fract_x
_atom_site_fract_y
_atom_site_fract_z
C0_0 C 0.310277 0.319280 0.702998
C1_0 C 0.289715 0.450793 0.661995
C2_0 C 0.329865 0.328006 0.807965
N3_0 N 0.310999 0.186568 0.632080
C4_0 C 0.289713 0.589062 0.722273
H5_0 H 0.273094 0.443792 0.582576
C6_0 C 0.330160 0.467300 0.867991
H7_0 H 0.346179 0.227751 0.840638
C8_0 C 0.314421 0.036730 0.661692
H9_0 H 0.308093 0.208800 0.545921
C10_0 C 0.310882 0.599677 0.824603
H11_0 H 0.272516 0.688800 0.691206
H12_0 H 0.346938 0.474800 0.947166
C13_0 C 0.309863 -0.075464 0.564220
O14_0 O 0.319654 -0.006822 0.762998
O15_0 O 0.313048 0.736563 0.883007
H16_0 H 0.317144 -0.024027 0.478146
H17_0 H 0.332249 -0.173726 0.572421
H18_0 H 0.275059 -0.118313 0.571567
H19_0 H 0.312814 0.827347 0.827983
H9_1 H 0.435832 0.287626 0.740307
N3_1 N 0.435143 0.308805 0.653031
C0_1 C 0.435576 0.175414 0.582741
C8_1 C 0.433946 0.458194 0.621112
C1_1 C 0.454588 0.042228 0.625458
C2_1 C 0.416373 0.167946 0.477295
C13_1 C 0.433648 0.571748 0.719724
O14_1 O 0.433685 0.500549 0.517280
C4_1 C 0.454293 -0.095772 0.565154
H5_1 H 0.470150 0.047774 0.706507
C6_1 C 0.415311 0.028605 0.417713
H7_1 H 0.400972 0.269454 0.443632
H16_1 H 0.426450 0.518842 0.805192
H17_1 H 0.466758 0.627125 0.716633
H18_1 H 0.408827 0.662064 0.708906
C10_1 C 0.433885 -0.104614 0.461676
H11_1 H 0.471038 -0.196353 0.596244
H12_1 H 0.398807 0.022220 0.338071
O15_1 O 0.431938 -0.240628 0.402283
H19_1 H 0.435287 -0.332255 0.455135
